data_4116124
loop_
_publ_author_name
'Leonard R. MacGillivray'
'Jennifer L. Reid'
'John A. Ripmeester'

_publ_section_title
;
 Supramolecular Control of Reactivity in the Solid State Using Linear
 Molecular Templates
;
_journal_name_full 'Journal of the American Chemical Society'
_journal_page_first 7817
_journal_page_last 7818
_journal_paper_doi 10.1021/ja001239i
_journal_volume 122
_journal_year 2000
_chemical_formula_sum 'C27 H24 N2 O3'
_chemical_formula_weight 424.50
_chemical_name_common 2(1b).2(2c)
_chemical_name_systematic
; 
 ? 
;
_space_group_IT_number 2
_symmetry_cell_setting triclinic
_symmetry_space_group_name_Hall '-P 1'
_symmetry_space_group_name_H-M 'P -1'
_atom_sites_solution_hydrogens geom
_atom_sites_solution_primary direct
_atom_sites_solution_secondary difmap
_audit_creation_method SHELXL
_cell_angle_alpha 83.164(2)
_cell_angle_beta 72.181(2)
_cell_angle_gamma 67.893(2)
_cell_formula_units_Z 2
_cell_length_a 9.4598(10)
_cell_length_b 9.4703(10)
_cell_length_c 13.7442(14)
_cell_measurement_temperature 173(2)
_cell_volume 1086.0(2)
_computing_structure_refinement 'SHELXL-93 (Sheldrick, 1993)'
_computing_structure_solution 'SHELXS-86 (Sheldrick, 1990)'
_diffrn_ambient_temperature 173(2)
_diffrn_radiation_monochromator graphite
_diffrn_radiation_source 'fine-focus sealed tube'
_diffrn_radiation_type MoK\a
_diffrn_radiation_wavelength 0.71070
_diffrn_reflns_av_R_equivalents 0.0837
_diffrn_reflns_av_sigmaI/netI 0.0956
_diffrn_reflns_limit_h_max 12
_diffrn_reflns_limit_h_min -12
_diffrn_reflns_limit_k_max 12
_diffrn_reflns_limit_k_min -12
_diffrn_reflns_limit_l_max 18
_diffrn_reflns_limit_l_min -18
_diffrn_reflns_number 5722
_diffrn_reflns_theta_max 22.50
_diffrn_reflns_theta_min 1.56
_exptl_absorpt_coefficient_mu 0.070
_exptl_crystal_colour yellow
_exptl_crystal_density_diffrn 1.29
_exptl_crystal_F_000 356
_exptl_crystal_size_max 0.35
_exptl_crystal_size_mid 0.27
_exptl_crystal_size_min 0.25
_refine_diff_density_max 0.266
_refine_diff_density_min -0.217
_refine_diff_density_rms 0.053
_refine_ls_extinction_method none
_refine_ls_goodness_of_fit_all 0.840
_refine_ls_goodness_of_fit_obs 0.976
_refine_ls_matrix_type full
_refine_ls_number_parameters 289
_refine_ls_number_reflns 2501
_refine_ls_number_restraints 0
_refine_ls_restrained_S_all 0.838
_refine_ls_restrained_S_obs 0.976
_refine_ls_R_factor_all 0.1101
_refine_ls_R_factor_obs 0.0594
_refine_ls_shift/esd_max 0.000
_refine_ls_shift/esd_mean 0.000
_refine_ls_structure_factor_coef Fsqd
_refine_ls_weighting_details 'w=1/[\s^2^(Fo^2^)+(0.1182P)^2^+0.0000P] where P=(Fo^2^+2Fc^2^)/3'
_refine_ls_weighting_scheme calc
_refine_ls_wR_factor_all 0.1824
_refine_ls_wR_factor_obs 0.1514
_reflns_number_observed 1551
_reflns_number_total 2826
_reflns_observed_criterion >2sigma(I)
_cod_data_source_file ja001239i_5.cif
_cod_data_source_block sad2
_cod_depositor_comments
;
The following automatic conversions were performed:

'_refine_ls_weighting_scheme' value 'calc
w=1/[\s^2^(Fo^2^)+(0.1182P)^2^+0.0000P] where P=(Fo^2^+2Fc^2^)/3' was
changed to 'calc'. New tag '_refine_ls_weighting_details' was
created. The value of the new tag was set to
'w=1/[\s^2^(Fo^2^)+(0.1182P)^2^+0.0000P] where P=(Fo^2^+2Fc^2^)/3'.

Automatic conversion script
Id: cif_fix_values 3143 2015-03-26 13:38:13Z robertas 
;
_cod_database_code 4116124

loop_
_symmetry_equiv_pos_as_xyz
'x, y, z'
'-x, -y, -z'

loop_
_atom_site_aniso_label
_atom_site_aniso_U_11
_atom_site_aniso_U_22
_atom_site_aniso_U_33
_atom_site_aniso_U_23
_atom_site_aniso_U_13
_atom_site_aniso_U_12
O1 0.070(2) 0.042(2) 0.038(2) 0.0029(13) -0.002(2) -0.0130(14)
O2 0.082(2) 0.051(2) 0.042(2) 0.0026(13) 0.001(2) -0.033(2)
O3 0.072(2) 0.047(2) 0.038(2) 0.0100(13) -0.0012(15) -0.0217(15)
N1 0.059(2) 0.044(2) 0.036(2) 0.000(2) -0.010(2) -0.014(2)
N2 0.068(3) 0.048(2) 0.045(2) 0.006(2) -0.006(2) -0.028(2)
C1 0.032(2) 0.041(2) 0.032(2) 0.003(2) -0.004(2) -0.008(2)
C2 0.037(2) 0.040(2) 0.034(2) 0.006(2) -0.004(2) -0.011(2)
C3 0.036(2) 0.040(2) 0.047(2) 0.008(2) -0.008(2) -0.015(2)
C4 0.033(2) 0.047(3) 0.037(2) 0.003(2) -0.005(2) -0.011(2)
C5 0.035(2) 0.041(2) 0.037(2) 0.010(2) -0.006(2) -0.012(2)
C6 0.045(3) 0.035(2) 0.045(2) 0.012(2) -0.009(2) -0.011(2)
C7 0.071(3) 0.060(3) 0.032(2) 0.002(2) 0.001(2) -0.025(2)
C8 0.050(3) 0.046(2) 0.041(2) 0.003(2) -0.006(2) -0.016(2)
C9 0.051(3) 0.041(2) 0.040(2) 0.005(2) -0.012(2) -0.016(2)
C10 0.050(3) 0.039(2) 0.033(2) 0.001(2) -0.012(2) -0.017(2)
C11 0.042(2) 0.047(2) 0.036(2) 0.005(2) -0.004(2) -0.012(2)
C12 0.058(3) 0.037(2) 0.043(2) 0.000(2) -0.015(2) -0.009(2)
C13 0.036(2) 0.043(2) 0.041(2) -0.001(2) -0.004(2) -0.013(2)
C14 0.040(2) 0.032(2) 0.036(2) 0.001(2) -0.009(2) -0.011(2)
C15 0.046(3) 0.038(2) 0.033(2) 0.001(2) -0.014(2) -0.018(2)
C16 0.058(3) 0.041(2) 0.048(2) -0.002(2) -0.022(2) -0.015(2)
C17 0.104(4) 0.038(2) 0.049(3) 0.016(2) -0.046(3) -0.029(3)
C18 0.093(4) 0.056(3) 0.034(2) 0.000(2) -0.011(3) -0.047(3)
C19 0.065(3) 0.056(3) 0.044(2) -0.001(2) -0.003(2) -0.037(2)
C20 0.051(3) 0.041(2) 0.042(2) 0.004(2) -0.008(2) -0.020(2)
C23 0.127(5) 0.083(4) 0.041(3) 0.001(3) -0.007(3) -0.082(4)
C24 0.082(4) 0.135(5) 0.056(3) 0.001(3) -0.011(3) -0.069(4)
C25 0.074(4) 0.099(4) 0.054(3) 0.009(3) -0.021(3) -0.047(3)
C26 0.111(5) 0.052(3) 0.065(3) 0.020(2) -0.044(3) -0.035(3)
C27 0.065(3) 0.053(3) 0.068(3) 0.012(2) -0.011(3) -0.020(2)

loop_
_atom_site_label
_atom_site_type_symbol
_atom_site_fract_x
_atom_site_fract_y
_atom_site_fract_z
_atom_site_U_iso_or_equiv
_atom_site_thermal_displace_type
_atom_site_occupancy
_atom_site_calc_flag
_atom_site_refinement_flags
_atom_site_disorder_group
O1 O 0.7443(3) 0.1113(3) 0.5787(2) 0.0559(8) Uani 1 d . .
H1 H 0.7727(45) 0.1617(14) 0.5269(5) 0.067 Uiso 1 calc R .
O2 O 0.5962(4) 0.5845(3) 0.7465(2) 0.0601(9) Uani 1 d . .
H2 H 0.6292(47) 0.6124(15) 0.6862(4) 0.072 Uiso 1 calc R .
O3 O 0.5186(3) 0.1467(3) 0.9319(2) 0.0566(8) Uani 1 d . .
N1 N 0.8233(4) 0.2710(4) 0.4047(2) 0.0483(9) Uani 1 d . .
N2 N 1.3258(5) 1.3037(4) -0.5525(2) 0.0542(9) Uani 1 d . .
C1 C 0.6816(4) 0.2007(4) 0.6627(3) 0.0382(9) Uani 1 d . .
C2 C 0.6706(4) 0.3516(4) 0.6578(3) 0.0397(10) Uani 1 d . .
H2 H 0.7047(4) 0.3970(4) 0.5938(3) 0.048 Uiso 1 calc R .
C3 C 0.6096(4) 0.4354(4) 0.7468(3) 0.0423(10) Uani 1 d . .
C4 C 0.5578(4) 0.3713(4) 0.8410(3) 0.0413(10) Uani 1 d . .
H4 H 0.5164(4) 0.4292(4) 0.9020(3) 0.050 Uiso 1 calc R .
C5 C 0.5677(4) 0.2226(4) 0.8440(3) 0.0403(10) Uani 1 d . .
C6 C 0.6286(4) 0.1358(4) 0.7556(3) 0.0446(10) Uani 1 d . .
H6 H 0.6337(4) 0.0333(4) 0.7591(3) 0.053 Uiso 1 calc R .
C7 C 0.4613(5) 0.2250(4) 1.0263(3) 0.0580(12) Uani 1 d . .
H7C H 0.4316(5) 0.1581(4) 1.0824(3) 0.070 Uiso 1 calc R .
H7B H 0.3680(5) 0.3166(4) 1.0252(3) 0.070 Uiso 1 calc R .
H7A H 0.5449(5) 0.2543(4) 1.0362(3) 0.070 Uiso 1 calc R .
C8 C 0.7256(5) 0.3998(4) 0.3738(3) 0.0481(11) Uani 1 d . .
H8 H 0.6156(5) 0.4318(4) 0.4099(3) 0.058 Uiso 1 calc R .
C9 C 0.7724(5) 0.4887(4) 0.2941(3) 0.0447(10) Uani 1 d . .
H9 H 0.6960(5) 0.5782(4) 0.2760(3) 0.054 Uiso 1 calc R .
C10 C 0.9327(5) 0.4474(4) 0.2397(3) 0.0406(10) Uani 1 d . .
C11 C 1.0351(5) 0.3133(4) 0.2715(3) 0.0453(10) Uani 1 d . .
H11 H 1.1460(5) 0.2795(4) 0.2376(3) 0.054 Uiso 1 calc R .
C12 C 0.9771(5) 0.2294(4) 0.3514(3) 0.0482(11) Uani 1 d . .
H12 H 1.0499(5) 0.1372(4) 0.3698(3) 0.058 Uiso 1 calc R .
C13 C 0.9953(5) 0.5353(4) 0.1545(3) 0.0420(10) Uani 1 d . .
H13 H 1.1078(5) 0.5039(4) 0.1291(3) 0.050 Uiso 1 calc R .
C14 C 0.9122(5) 0.6533(4) 0.1093(3) 0.0371(9) Uani 1 d . .
H14 H 0.7997(5) 0.6870(4) 0.1362(3) 0.045 Uiso 1 calc R .
C15 C 0.9753(5) 0.7387(4) 0.0214(3) 0.0373(9) Uani 1 d . .
C16 C 0.8738(5) 0.8722(4) -0.0124(3) 0.0481(11) Uani 1 d . .
H16 H 0.7630(5) 0.9076(4) 0.0218(3) 0.058 Uiso 1 calc R .
C17 C 0.9326(6) 0.9531(4) -0.0948(3) 0.0580(13) Uani 1 d . .
H17 H 0.8609(6) 1.0441(4) -0.1154(3) 0.070 Uiso 1 calc R .
C18 C 1.0930(6) 0.9060(5) -0.1485(3) 0.0562(12) Uani 1 d . .
C19 C 1.1916(5) 0.7729(5) -0.1155(3) 0.0530(11) Uani 1 d . .
H19 H 1.3018(5) 0.7367(5) -0.1509(3) 0.064 Uiso 1 calc R .
C20 C 1.1368(5) 0.6911(4) -0.0337(3) 0.0452(10) Uani 1 d . .
H20 H 1.2096(5) 0.6002(4) -0.0138(3) 0.054 Uiso 1 calc R .
C23 C 1.1988(8) 1.1635(6) -0.3743(3) 0.074(2) Uani 1 d . .
C24 C 1.1070(7) 1.2600(7) -0.4305(4) 0.084(2) Uani 1 d . .
H24 H 0.9954(7) 1.2822(7) -0.4097(4) 0.101 Uiso 1 calc R .
C25 C 1.1733(6) 1.3246(5) -0.5156(3) 0.0714(14) Uani 1 d . .
H25 H 1.1040(6) 1.3914(5) -0.5525(3) 0.086 Uiso 1 calc R .
C26 C 1.3608(7) 1.1405(5) -0.4089(4) 0.0717(14) Uani 1 d . .
H26 H 1.4313(7) 1.0765(5) -0.3718(4) 0.086 Uiso 1 calc R .
C27 C 1.4175(6) 1.2122(5) -0.4980(3) 0.0652(13) Uani 1 d . .
H27 H 1.5282(6) 1.1945(5) -0.5210(3) 0.078 Uiso 1 calc R .
C21A C 1.1797(9) 0.9801(6) -0.2377(5) 0.0384(15) Uiso 0.70 d P 1
H21A H 1.2828(9) 0.9760(6) -0.2776(5) 0.046 Uiso 0.70 calc PR 1
C21B C 1.0880(17) 1.0243(15) -0.2314(9) 0.031(3) Uiso 0.30 d P 1
H21B H 1.0162(17) 1.1055(15) -0.2598(9) 0.038 Uiso 0.30 calc PR 1
C22A C 1.1079(8) 1.0992(6) -0.2832(4) 0.0450(15) Uiso 0.70 d P 2
H22A H 0.9997(8) 1.1193(6) -0.2458(4) 0.054 Uiso 0.70 calc PR 2
C22B C 1.2102(16) 1.0281(16) -0.2801(10) 0.034(3) Uiso 0.30 d P 2
H22B H 1.2726(16) 0.9437(16) -0.2480(10) 0.040 Uiso 0.30 calc PR 2

loop_
_atom_type_symbol
_atom_type_description
_atom_type_scat_dispersion_real
_atom_type_scat_dispersion_imag
_atom_type_scat_source
C C 0.0033 0.0016 'International Tables Vol C Tables 4.2.6.8 and 6.1.1.4'
H H 0.0000 0.0000 'International Tables Vol C Tables 4.2.6.8 and 6.1.1.4'
N N 0.0061 0.0033 'International Tables Vol C Tables 4.2.6.8 and 6.1.1.4'
O O 0.0106 0.0060 'International Tables Vol C Tables 4.2.6.8 and 6.1.1.4'

loop_
_geom_angle_atom_site_label_1
_geom_angle_atom_site_label_2
_geom_angle_atom_site_label_3
_geom_angle
C5 O3 C7 117.8(3)
C12 N1 C8 115.7(3)
C27 N2 C25 115.1(4)
O1 C1 C6 117.5(3)
O1 C1 C2 122.4(3)
C6 C1 C2 120.2(3)
C3 C2 C1 119.5(3)
O2 C3 C4 117.0(3)
O2 C3 C2 121.9(3)
C4 C3 C2 121.1(3)
C5 C4 C3 118.5(3)
C4 C5 O3 124.2(3)
C4 C5 C6 121.6(3)
O3 C5 C6 114.2(3)
C5 C6 C1 119.2(3)
N1 C8 C9 124.8(4)
C8 C9 C10 119.7(4)
C11 C10 C9 115.8(3)
C11 C10 C13 120.2(4)
C9 C10 C13 124.0(4)
C12 C11 C10 120.5(4)
N1 C12 C11 123.4(4)
C14 C13 C10 126.8(4)
C13 C14 C15 126.7(4)
C16 C15 C20 116.7(3)
C16 C15 C14 120.6(4)
C20 C15 C14 122.8(3)
C17 C16 C15 120.8(4)
C16 C17 C18 122.3(4)
C19 C18 C17 116.4(4)
C19 C18 C21B 143.4(7)
C17 C18 C21B 100.0(6)
C19 C18 C21A 113.6(5)
C17 C18 C21A 130.0(5)
C21B C18 C21A 30.4(5)
C20 C19 C18 122.6(4)
C19 C20 C15 121.3(4)
C24 C23 C26 116.1(4)
C24 C23 C22A 113.6(6)
C26 C23 C22A 130.2(6)
C24 C23 C22B 146.2(6)
C26 C23 C22B 96.9(6)
C22A C23 C22B 34.0(4)
C25 C24 C23 120.1(5)
N2 C25 C24 126.0(5)
C27 C26 C23 119.2(5)
N2 C27 C26 123.5(5)
C21B C21A C18 73.9(12)
C21A C21B C18 75.6(13)
C22B C22A C23 85.3(10)
C22A C22B C23 60.7(9)

loop_
_geom_bond_atom_site_label_1
_geom_bond_atom_site_label_2
_geom_bond_distance
O1 C1 1.356(4)
O2 C3 1.369(4)
O3 C5 1.375(4)
O3 C7 1.422(4)
N1 C12 1.339(5)
N1 C8 1.338(5)
N2 C27 1.320(5)
N2 C25 1.319(5)
C1 C6 1.384(4)
C1 C2 1.389(5)
C2 C3 1.383(5)
C3 C4 1.391(5)
C4 C5 1.372(5)
C5 C6 1.392(5)
C8 C9 1.367(5)
C9 C10 1.393(5)
C10 C11 1.394(5)
C10 C13 1.459(5)
C11 C12 1.375(5)
C13 C14 1.314(5)
C14 C15 1.469(5)
C15 C16 1.398(5)
C15 C20 1.402(5)
C16 C17 1.381(5)
C17 C18 1.390(6)
C18 C19 1.379(6)
C18 C21B 1.498(14)
C18 C21A 1.510(8)
C19 C20 1.368(5)
C23 C24 1.353(7)
C23 C26 1.396(7)
C23 C22A 1.494(7)
C23 C22B 1.708(15)
C24 C25 1.344(6)
C26 C27 1.387(6)
C21A C21B 0.790(12)
C22A C22B 0.959(12)
